data_4066686
loop_
_publ_author_name
'Adams, Richard D.'
'Pearl, William C.'

_publ_section_title
;
 Reactions of Bis(tri-tert-butylphosphine)platinum with Metal Hydride
 Complexes. The Reactions of Pt(P-t-Bu3)2with HRe(CO)4SbPh3
;
_journal_issue 17
_journal_name_full Organometallics
_journal_page_first 3887
_journal_paper_doi 10.1021/om100569j
_journal_volume 29
_journal_year 2010
_chemical_formula_sum 'C35 H43 O5 P Pt Re Sb'
_chemical_formula_weight 1077.70
_chemical_name_systematic
; 
 ? 
;
_space_group_IT_number 2
_symmetry_cell_setting triclinic
_symmetry_space_group_name_Hall '-P 1'
_symmetry_space_group_name_H-M 'P -1'
_atom_sites_solution_hydrogens geom
_atom_sites_solution_primary direct
_atom_sites_solution_secondary difmap
_audit_creation_method SHELXL-97
_cell_angle_alpha 80.2690(10)
_cell_angle_beta 85.1150(10)
_cell_angle_gamma 70.9180(10)
_cell_formula_units_Z 2
_cell_length_a 11.3669(5)
_cell_length_b 12.0842(6)
_cell_length_c 14.5035(7)
_cell_measurement_reflns_used 5623
_cell_measurement_temperature 294(2)
_cell_measurement_theta_max 28.28
_cell_measurement_theta_min 2.34
_cell_volume 1854.69(15)
_computing_cell_refinement 'SAINT+  V6.45 (Bruker, 2003)'
_computing_data_collection 'SMART V5.632 (Bruker, 2005)'
_computing_data_reduction 'SAINT+  V6.45'
_computing_molecular_graphics 'SHELXTL V6.1 (Sheldrick, 2000)'
_computing_publication_material 'SHELXTL V6.1'
_computing_structure_refinement 'SHELXL-97 (Sheldrick, 1997)'
_computing_structure_solution 'SHELXS-97 (Sheldrick, 1990)'
_diffrn_ambient_temperature 294(2)
_diffrn_measured_fraction_theta_full 0.998
_diffrn_measured_fraction_theta_max 0.998
_diffrn_measurement_device_type 'Bruker SMART APEX CCD diffractometer'
_diffrn_measurement_method 'omega scans'
_diffrn_radiation_monochromator graphite
_diffrn_radiation_source 'fine-focus sealed tube'
_diffrn_radiation_type MoK\a
_diffrn_radiation_wavelength 0.71073
_diffrn_reflns_av_R_equivalents 0.0206
_diffrn_reflns_av_sigmaI/netI 0.0221
_diffrn_reflns_limit_h_max 15
_diffrn_reflns_limit_h_min -15
_diffrn_reflns_limit_k_max 16
_diffrn_reflns_limit_k_min -16
_diffrn_reflns_limit_l_max 19
_diffrn_reflns_limit_l_min -19
_diffrn_reflns_number 25769
_diffrn_reflns_theta_full 28.31
_diffrn_reflns_theta_max 28.31
_diffrn_reflns_theta_min 1.43
_diffrn_standards_decay_% <1
_exptl_absorpt_coefficient_mu 7.820
_exptl_absorpt_correction_T_max 1.000
_exptl_absorpt_correction_T_min 0.677
_exptl_absorpt_correction_type multi-scan
_exptl_absorpt_process_details '(SADABS, Bruker, 1997)'
_exptl_crystal_colour Colorless
_exptl_crystal_density_diffrn 1.930
_exptl_crystal_density_method 'not measured'
_exptl_crystal_description Block
_exptl_crystal_F_000 1024
_exptl_crystal_size_max 0.30
_exptl_crystal_size_mid 0.18
_exptl_crystal_size_min 0.10
_refine_diff_density_max 1.004
_refine_diff_density_min -0.565
_refine_diff_density_rms 0.091
_refine_ls_extinction_method none
_refine_ls_goodness_of_fit_ref 1.039
_refine_ls_hydrogen_treatment mixed
_refine_ls_matrix_type full
_refine_ls_number_parameters 410
_refine_ls_number_reflns 9211
_refine_ls_number_restraints 0
_refine_ls_restrained_S_all 1.039
_refine_ls_R_factor_all 0.0276
_refine_ls_R_factor_gt 0.0227
_refine_ls_shift/su_max 0.002
_refine_ls_shift/su_mean 0.000
_refine_ls_structure_factor_coef Fsqd
_refine_ls_weighting_details 'calc w=1/[\s^2^(Fo^2^)+(0.0296P)^2^+0.6861P] where P=(Fo^2^+2Fc^2^)/3'
_refine_ls_weighting_scheme calc
_refine_ls_wR_factor_gt 0.0552
_refine_ls_wR_factor_ref 0.0577
_reflns_number_gt 8100
_reflns_number_total 9211
_reflns_threshold_expression >2sigma(I)
_cod_data_source_file om100569j_si_001.cif
_cod_data_source_block 12
_cod_depositor_comments
;
The following automatic conversions were performed:

'_symmetry_cell_setting' value 'Triclinic' changed to 'triclinic'
according to /home/saulius/struct/CIF-dictionaries/cif_core.dic
dictionary named 'cif_core.dic' version 2.4.1 from
2010-06-29.

'_exptl_absorpt_correction_type' value 'Multi-scan'
changed to 'multi-scan' according to
/home/saulius/struct/CIF-dictionaries/cif_core.dic dictionary named
'cif_core.dic' version 2.4.1 from 2010-06-29.

Automatic conversion script
Id: cif_fix_values 1715 2011-07-08 13:25:40Z adriana 
;
_cod_original_sg_symbol_H-M P-1
_cod_database_code 4066686

loop_
_symmetry_equiv_pos_as_xyz
'x, y, z'
'-x, -y, -z'

loop_
_atom_site_label
_atom_site_type_symbol
_atom_site_fract_x
_atom_site_fract_y
_atom_site_fract_z
_atom_site_U_iso_or_equiv
_atom_site_adp_type
_atom_site_occupancy
_atom_site_symmetry_multiplicity
_atom_site_calc_flag
_atom_site_refinement_flags
Pt1 Pt 0.780523(11) 0.004482(10) 0.301657(9) 0.04363(4) Uani 1 1 d .
Re1 Re 0.491204(12) 0.350483(11) 0.169004(9) 0.04309(4) Uani 1 1 d .
Sb1 Sb 0.686719(19) 0.232827(17) 0.284634(14) 0.03995(5) Uani 1 1 d .
P1 P 0.90626(8) -0.17630(7) 0.25877(6) 0.04403(18) Uani 1 1 d .
O7 O 0.6860(11) -0.0512(5) 0.4955(4) 0.335(7) Uani 1 1 d .
O11 O 0.3079(3) 0.3884(3) 0.3409(2) 0.0760(8) Uani 1 1 d .
O12 O 0.5447(4) 0.5876(3) 0.1616(3) 0.0961(11) Uani 1 1 d .
O13 O 0.6739(4) 0.2571(3) 0.0060(2) 0.0948(11) Uani 1 1 d .
O14 O 0.2707(3) 0.4667(3) 0.0380(2) 0.0955(11) Uani 1 1 d .
C1 C 0.4537(3) 0.1783(3) 0.1844(2) 0.0461(7) Uani 1 1 d .
C2 C 0.4388(4) 0.1294(4) 0.1076(3) 0.0614(9) Uani 1 1 d .
H2 H 0.4444 0.1702 0.0478 0.074 Uiso 1 1 calc R
C3 C 0.4159(4) 0.0216(4) 0.1171(4) 0.0749(12) Uani 1 1 d .
H3 H 0.4070 -0.0080 0.0639 0.090 Uiso 1 1 calc R
C4 C 0.4062(4) -0.0410(4) 0.2030(4) 0.0739(12) Uani 1 1 d .
H4 H 0.3922 -0.1136 0.2088 0.089 Uiso 1 1 calc R
C5 C 0.4175(4) 0.0052(4) 0.2815(3) 0.0684(11) Uani 1 1 d .
H5 H 0.4092 -0.0351 0.3410 0.082 Uiso 1 1 calc R
C6 C 0.4412(3) 0.1121(3) 0.2707(3) 0.0545(8) Uani 1 1 d .
H6 H 0.4493 0.1413 0.3244 0.065 Uiso 1 1 calc R
C7 C 0.7253(9) -0.0328(5) 0.4240(4) 0.166(4) Uani 1 1 d .
C11 C 0.3753(3) 0.3782(3) 0.2785(3) 0.0521(8) Uani 1 1 d .
C12 C 0.5271(4) 0.4993(3) 0.1634(3) 0.0616(9) Uani 1 1 d .
C13 C 0.6085(4) 0.2937(4) 0.0645(3) 0.0609(9) Uani 1 1 d .
C14 C 0.3530(4) 0.4233(4) 0.0868(3) 0.0616(9) Uani 1 1 d .
C15 C 0.6508(3) 0.2935(3) 0.4185(2) 0.0448(7) Uani 1 1 d .
C16 C 0.5778(3) 0.2503(3) 0.4869(3) 0.0554(8) Uani 1 1 d .
H16 H 0.5467 0.1915 0.4762 0.067 Uiso 1 1 calc R
C17 C 0.5507(4) 0.2942(4) 0.5715(3) 0.0641(10) Uani 1 1 d .
H17 H 0.5022 0.2645 0.6175 0.077 Uiso 1 1 calc R
C18 C 0.5959(4) 0.3818(4) 0.5870(3) 0.0649(10) Uani 1 1 d .
H18 H 0.5776 0.4117 0.6434 0.078 Uiso 1 1 calc R
C19 C 0.6676(4) 0.4247(4) 0.5195(3) 0.0649(10) Uani 1 1 d .
H19 H 0.6980 0.4840 0.5301 0.078 Uiso 1 1 calc R
C20 C 0.6954(4) 0.3808(3) 0.4355(3) 0.0548(8) Uani 1 1 d .
H20 H 0.7447 0.4106 0.3902 0.066 Uiso 1 1 calc R
C21 C 0.8533(3) 0.2790(3) 0.2467(3) 0.0490(8) Uani 1 1 d .
C22 C 0.9544(4) 0.2275(4) 0.3041(3) 0.0683(11) Uani 1 1 d .
H22 H 0.9456 0.1822 0.3612 0.082 Uiso 1 1 calc R
C23 C 1.0687(4) 0.2430(5) 0.2769(5) 0.0910(16) Uani 1 1 d .
H23 H 1.1365 0.2070 0.3152 0.109 Uiso 1 1 calc R
C24 C 1.0813(5) 0.3108(5) 0.1943(5) 0.0936(17) Uani 1 1 d .
H24 H 1.1582 0.3205 0.1760 0.112 Uiso 1 1 calc R
C25 C 0.9828(5) 0.3644(5) 0.1385(4) 0.0852(15) Uani 1 1 d .
H25 H 0.9926 0.4114 0.0824 0.102 Uiso 1 1 calc R
C26 C 0.8661(4) 0.3500(4) 0.1639(3) 0.0636(10) Uani 1 1 d .
H26 H 0.7985 0.3878 0.1256 0.076 Uiso 1 1 calc R
C27 C 1.0697(4) -0.1643(4) 0.2371(3) 0.0688(11) Uani 1 1 d .
C28 C 1.1718(4) -0.2824(5) 0.2250(5) 0.1024(18) Uani 1 1 d .
H28A H 1.1505 -0.3154 0.1756 0.154 Uiso 1 1 calc R
H28B H 1.1783 -0.3367 0.2823 0.154 Uiso 1 1 calc R
H28C H 1.2501 -0.2685 0.2097 0.154 Uiso 1 1 calc R
C29 C 1.0755(5) -0.0731(6) 0.1518(5) 0.118(2) Uani 1 1 d .
H29A H 1.1585 -0.0683 0.1430 0.178 Uiso 1 1 calc R
H29B H 1.0183 0.0029 0.1612 0.178 Uiso 1 1 calc R
H29C H 1.0534 -0.0964 0.0973 0.178 Uiso 1 1 calc R
C30 C 1.1034(5) -0.1188(6) 0.3201(5) 0.1060(19) Uani 1 1 d .
H30A H 1.1837 -0.1082 0.3081 0.159 Uiso 1 1 calc R
H30B H 1.1056 -0.1751 0.3757 0.159 Uiso 1 1 calc R
H30C H 1.0421 -0.0444 0.3286 0.159 Uiso 1 1 calc R
C31 C 0.9099(4) -0.3074(3) 0.3527(3) 0.0750(12) Uani 1 1 d .
C32 C 0.9755(7) -0.4299(4) 0.3242(5) 0.138(3) Uani 1 1 d .
H32A H 0.9581 -0.4896 0.3708 0.207 Uiso 1 1 calc R
H32B H 1.0637 -0.4437 0.3188 0.207 Uiso 1 1 calc R
H32C H 0.9457 -0.4333 0.2651 0.207 Uiso 1 1 calc R
C33 C 0.9719(7) -0.2986(6) 0.4392(4) 0.124(2) Uani 1 1 d .
H33A H 0.9374 -0.2199 0.4546 0.186 Uiso 1 1 calc R
H33B H 1.0598 -0.3161 0.4266 0.186 Uiso 1 1 calc R
H33C H 0.9574 -0.3544 0.4908 0.186 Uiso 1 1 calc R
C34 C 0.7757(6) -0.3034(5) 0.3821(5) 0.118(2) Uani 1 1 d .
H34A H 0.7382 -0.3217 0.3322 0.177 Uiso 1 1 calc R
H34B H 0.7286 -0.2257 0.3954 0.177 Uiso 1 1 calc R
H34C H 0.7763 -0.3605 0.4370 0.177 Uiso 1 1 calc R
C35 C 0.8477(5) -0.2015(4) 0.1477(4) 0.0828(14) Uani 1 1 d .
C36 C 0.7275(7) -0.2270(8) 0.1662(6) 0.159(3) Uani 1 1 d .
H36A H 0.7045 -0.2481 0.1110 0.238 Uiso 1 1 calc R
H36B H 0.6639 -0.1580 0.1829 0.238 Uiso 1 1 calc R
H36C H 0.7367 -0.2915 0.2168 0.238 Uiso 1 1 calc R
C37 C 0.8163(9) -0.0893(7) 0.0751(4) 0.155(3) Uani 1 1 d .
H37A H 0.8097 -0.1094 0.0148 0.232 Uiso 1 1 calc R
H37B H 0.8809 -0.0537 0.0721 0.232 Uiso 1 1 calc R
H37C H 0.7385 -0.0344 0.0926 0.232 Uiso 1 1 calc R
C38 C 0.9415(9) -0.2982(8) 0.0991(6) 0.205(6) Uani 1 1 d .
H38A H 0.9471 -0.3744 0.1344 0.307 Uiso 1 1 calc R
H38B H 1.0217 -0.2870 0.0952 0.307 Uiso 1 1 calc R
H38C H 0.9147 -0.2939 0.0373 0.307 Uiso 1 1 calc R
H1 H 0.811(4) 0.048(4) 0.204(3) 0.092(15) Uiso 1 1 d .

loop_
_atom_site_aniso_label
_atom_site_aniso_U_11
_atom_site_aniso_U_22
_atom_site_aniso_U_33
_atom_site_aniso_U_23
_atom_site_aniso_U_13
_atom_site_aniso_U_12
Pt1 0.04358(7) 0.03763(7) 0.04535(7) -0.00357(5) 0.00131(5) -0.00906(5)
Re1 0.04225(7) 0.04050(7) 0.04275(7) -0.00157(5) -0.00149(5) -0.01037(5)
Sb1 0.03812(10) 0.03726(10) 0.04283(11) -0.00388(8) -0.00014(8) -0.01111(8)
P1 0.0399(4) 0.0385(4) 0.0486(5) -0.0035(3) -0.0002(3) -0.0073(3)
O7 0.594(17) 0.110(4) 0.134(5) 0.016(3) 0.205(8) 0.043(6)
O11 0.0666(18) 0.087(2) 0.0753(19) -0.0333(17) 0.0215(15) -0.0211(16)
O12 0.108(3) 0.0597(19) 0.129(3) -0.0138(19) 0.008(2) -0.0408(19)
O13 0.098(3) 0.116(3) 0.066(2) -0.0288(19) 0.0291(19) -0.028(2)
O14 0.070(2) 0.117(3) 0.081(2) 0.029(2) -0.0317(17) -0.0212(19)
C1 0.0383(16) 0.0476(17) 0.0523(19) -0.0098(14) -0.0001(14) -0.0126(14)
C2 0.064(2) 0.069(2) 0.056(2) -0.0120(18) -0.0063(18) -0.025(2)
C3 0.073(3) 0.079(3) 0.088(3) -0.032(3) -0.012(2) -0.033(2)
C4 0.065(3) 0.059(2) 0.106(4) -0.013(2) 0.004(2) -0.033(2)
C5 0.069(3) 0.063(2) 0.077(3) -0.005(2) 0.010(2) -0.032(2)
C6 0.056(2) 0.057(2) 0.054(2) -0.0092(16) 0.0038(16) -0.0245(17)
C7 0.275(10) 0.061(3) 0.076(4) 0.007(3) 0.073(5) 0.033(4)
C11 0.0489(19) 0.0497(19) 0.056(2) -0.0145(16) -0.0008(16) -0.0106(15)
C12 0.060(2) 0.051(2) 0.069(2) -0.0060(18) 0.0035(19) -0.0151(18)
C13 0.062(2) 0.066(2) 0.053(2) -0.0026(18) 0.0026(18) -0.0215(19)
C14 0.055(2) 0.063(2) 0.060(2) 0.0067(18) -0.0039(18) -0.0166(18)
C15 0.0430(17) 0.0419(16) 0.0450(17) -0.0066(13) -0.0030(13) -0.0072(13)
C16 0.054(2) 0.056(2) 0.056(2) -0.0100(16) 0.0079(16) -0.0183(17)
C17 0.059(2) 0.069(2) 0.055(2) -0.0076(19) 0.0126(18) -0.0135(19)
C18 0.059(2) 0.074(3) 0.055(2) -0.021(2) -0.0076(18) -0.006(2)
C19 0.069(3) 0.062(2) 0.067(3) -0.023(2) -0.006(2) -0.018(2)
C20 0.059(2) 0.054(2) 0.053(2) -0.0090(16) -0.0006(16) -0.0207(17)
C21 0.0440(18) 0.0454(17) 0.060(2) -0.0110(15) 0.0031(15) -0.0169(14)
C22 0.051(2) 0.067(2) 0.087(3) -0.001(2) -0.007(2) -0.0239(19)
C23 0.051(2) 0.087(3) 0.139(5) -0.022(3) -0.009(3) -0.022(2)
C24 0.065(3) 0.105(4) 0.127(5) -0.041(4) 0.032(3) -0.047(3)
C25 0.093(4) 0.097(4) 0.081(3) -0.021(3) 0.037(3) -0.057(3)
C26 0.073(3) 0.069(2) 0.056(2) -0.0095(18) 0.0104(19) -0.035(2)
C27 0.048(2) 0.069(3) 0.081(3) -0.004(2) 0.0077(19) -0.0132(18)
C28 0.049(2) 0.101(4) 0.147(5) -0.041(4) 0.016(3) -0.004(3)
C29 0.073(3) 0.129(5) 0.131(5) 0.040(4) 0.019(3) -0.038(3)
C30 0.070(3) 0.126(5) 0.142(5) -0.045(4) -0.003(3) -0.047(3)
C31 0.081(3) 0.044(2) 0.085(3) 0.0103(19) 0.009(2) -0.0125(19)
C32 0.166(7) 0.044(3) 0.165(7) 0.001(3) 0.042(5) 0.000(3)
C33 0.170(7) 0.124(5) 0.067(3) 0.038(3) -0.026(4) -0.052(5)
C34 0.113(5) 0.088(4) 0.149(6) 0.017(4) 0.037(4) -0.054(4)
C35 0.077(3) 0.082(3) 0.083(3) -0.028(3) -0.024(2) -0.003(2)
C36 0.106(5) 0.232(9) 0.171(8) -0.049(7) -0.049(5) -0.076(6)
C37 0.228(10) 0.167(7) 0.079(4) 0.007(4) -0.073(5) -0.071(7)
C38 0.202(9) 0.185(8) 0.192(8) -0.147(7) -0.098(7) 0.066(7)

loop_
_atom_type_symbol
_atom_type_description
_atom_type_scat_dispersion_real
_atom_type_scat_dispersion_imag
_atom_type_scat_source
C C 0.0033 0.0016 'International Tables Vol C Tables 4.2.6.8 and 6.1.1.4'
H H 0.0000 0.0000 'International Tables Vol C Tables 4.2.6.8 and 6.1.1.4'
O O 0.0106 0.0060 'International Tables Vol C Tables 4.2.6.8 and 6.1.1.4'
P P 0.1023 0.0942 'International Tables Vol C Tables 4.2.6.8 and 6.1.1.4'
Sb Sb -0.5866 1.5461 'International Tables Vol C Tables 4.2.6.8 and 6.1.1.4'
Re Re -1.0185 7.2310 'International Tables Vol C Tables 4.2.6.8 and 6.1.1.4'
Pt Pt -1.7033 8.3905 'International Tables Vol C Tables 4.2.6.8 and 6.1.1.4'

loop_
_geom_angle_atom_site_label_1
_geom_angle_atom_site_label_2
_geom_angle_atom_site_label_3
_geom_angle
C7 Pt1 P1 105.13(16)
C7 Pt1 Sb1 98.62(16)
P1 Pt1 Sb1 155.75(2)
C7 Pt1 H1 172.9(18)
P1 Pt1 H1 81.6(17)
Sb1 Pt1 H1 74.9(17)
C14 Re1 C12 92.62(17)
C14 Re1 C11 89.82(16)
C12 Re1 C11 93.72(16)
C14 Re1 C13 92.63(17)
C12 Re1 C13 95.73(17)
C11 Re1 C13 170.12(16)
C14 Re1 C1 90.22(15)
C12 Re1 C1 176.52(15)
C11 Re1 C1 84.28(13)
C13 Re1 C1 86.14(15)
C14 Re1 Sb1 176.29(12)
C12 Re1 Sb1 91.03(12)
C11 Re1 Sb1 90.64(11)
C13 Re1 Sb1 86.31(12)
C1 Re1 Sb1 86.16(9)
C21 Sb1 C15 97.53(13)
C21 Sb1 Pt1 99.32(9)
C15 Sb1 Pt1 111.74(8)
C21 Sb1 Re1 114.83(10)
C15 Sb1 Re1 110.63(8)
Pt1 Sb1 Re1 120.097(9)
C31 P1 C35 108.1(2)
C31 P1 C27 109.5(2)
C35 P1 C27 110.2(2)
C31 P1 Pt1 112.93(15)
C35 P1 Pt1 109.93(15)
C27 P1 Pt1 106.13(14)
C6 C1 C2 114.6(3)
C6 C1 Re1 123.1(3)
C2 C1 Re1 122.3(3)
C1 C2 C3 122.3(4)
C1 C2 H2 118.9
C3 C2 H2 118.9
C4 C3 C2 121.1(4)
C4 C3 H3 119.4
C2 C3 H3 119.4
C3 C4 C5 118.7(4)
C3 C4 H4 120.6
C5 C4 H4 120.6
C4 C5 C6 119.4(4)
C4 C5 H5 120.3
C6 C5 H5 120.3
C5 C6 C1 123.8(4)
C5 C6 H6 118.1
C1 C6 H6 118.1
O7 C7 Pt1 176.1(9)
O11 C11 Re1 176.2(3)
O12 C12 Re1 177.9(4)
O13 C13 Re1 177.1(4)
O14 C14 Re1 179.9(5)
C20 C15 C16 118.9(3)
C20 C15 Sb1 120.0(3)
C16 C15 Sb1 121.0(3)
C15 C16 C17 120.4(4)
C15 C16 H16 119.8
C17 C16 H16 119.8
C18 C17 C16 119.8(4)
C18 C17 H17 120.1
C16 C17 H17 120.1
C19 C18 C17 119.9(4)
C19 C18 H18 120.0
C17 C18 H18 120.0
C18 C19 C20 120.5(4)
C18 C19 H19 119.7
C20 C19 H19 119.7
C15 C20 C19 120.5(4)
C15 C20 H20 119.7
C19 C20 H20 119.7
C26 C21 C22 119.2(4)
C26 C21 Sb1 122.2(3)
C22 C21 Sb1 118.3(3)
C21 C22 C23 120.5(5)
C21 C22 H22 119.8
C23 C22 H22 119.8
C24 C23 C22 119.9(5)
C24 C23 H23 120.0
C22 C23 H23 120.0
C25 C24 C23 120.5(4)
C25 C24 H24 119.8
C23 C24 H24 119.8
C24 C25 C26 120.9(5)
C24 C25 H25 119.5
C26 C25 H25 119.5
C21 C26 C25 118.9(4)
C21 C26 H26 120.6
C25 C26 H26 120.6
C29 C27 C30 105.8(5)
C29 C27 C28 108.6(4)
C30 C27 C28 107.7(4)
C29 C27 P1 111.3(3)
C30 C27 P1 108.9(3)
C28 C27 P1 114.2(3)
C27 C28 H28A 109.5
C27 C28 H28B 109.5
H28A C28 H28B 109.5
C27 C28 H28C 109.5
H28A C28 H28C 109.5
H28B C28 H28C 109.5
C27 C29 H29A 109.5
C27 C29 H29B 109.5
H29A C29 H29B 109.5
C27 C29 H29C 109.5
H29A C29 H29C 109.5
H29B C29 H29C 109.5
C27 C30 H30A 109.5
C27 C30 H30B 109.5
H30A C30 H30B 109.5
C27 C30 H30C 109.5
H30A C30 H30C 109.5
H30B C30 H30C 109.5
C33 C31 C32 108.3(5)
C33 C31 C34 107.3(5)
C32 C31 C34 106.4(5)
C33 C31 P1 109.8(3)
C32 C31 P1 115.7(4)
C34 C31 P1 109.1(3)
C31 C32 H32A 109.5
C31 C32 H32B 109.5
H32A C32 H32B 109.5
C31 C32 H32C 109.5
H32A C32 H32C 109.5
H32B C32 H32C 109.5
C31 C33 H33A 109.5
C31 C33 H33B 109.5
H33A C33 H33B 109.5
C31 C33 H33C 109.5
H33A C33 H33C 109.5
H33B C33 H33C 109.5
C31 C34 H34A 109.5
C31 C34 H34B 109.5
H34A C34 H34B 109.5
C31 C34 H34C 109.5
H34A C34 H34C 109.5
H34B C34 H34C 109.5
C36 C35 C38 110.1(6)
C36 C35 C37 104.0(6)
C38 C35 C37 105.9(6)
C36 C35 P1 111.0(4)
C38 C35 P1 113.9(4)
C37 C35 P1 111.3(4)
C35 C36 H36A 109.5
C35 C36 H36B 109.5
H36A C36 H36B 109.5
C35 C36 H36C 109.5
H36A C36 H36C 109.5
H36B C36 H36C 109.5
C35 C37 H37A 109.5
C35 C37 H37B 109.5
H37A C37 H37B 109.5
C35 C37 H37C 109.5
H37A C37 H37C 109.5
H37B C37 H37C 109.5
C35 C38 H38A 109.5
C35 C38 H38B 109.5
H38A C38 H38B 109.5
C35 C38 H38C 109.5
H38A C38 H38C 109.5
H38B C38 H38C 109.5

loop_
_geom_bond_atom_site_label_1
_geom_bond_atom_site_label_2
_geom_bond_distance
Pt1 C7 1.863(6)
Pt1 P1 2.3385(8)
Pt1 Sb1 2.5890(3)
Pt1 H1 1.48(5)
Re1 C14 1.930(4)
Re1 C12 1.957(4)
Re1 C11 1.976(4)
Re1 C13 1.989(4)
Re1 C1 2.229(3)
Re1 Sb1 2.7451(3)
Sb1 C21 2.147(3)
Sb1 C15 2.151(3)
P1 C31 1.899(4)
P1 C35 1.900(5)
P1 C27 1.906(4)
O7 C7 1.111(7)
O11 C11 1.131(4)
O12 C12 1.144(5)
O13 C13 1.129(5)
O14 C14 1.148(5)
C1 C6 1.391(5)
C1 C2 1.392(5)
C2 C3 1.393(6)
C2 H2 0.9300
C3 C4 1.360(6)
C3 H3 0.9300
C4 C5 1.382(6)
C4 H4 0.9300
C5 C6 1.385(5)
C5 H5 0.9300
C6 H6 0.9300
C15 C20 1.375(5)
C15 C16 1.383(5)
C16 C17 1.390(5)
C16 H16 0.9300
C17 C18 1.374(6)
C17 H17 0.9300
C18 C19 1.364(6)
C18 H18 0.9300
C19 C20 1.381(5)
C19 H19 0.9300
C20 H20 0.9300
C21 C26 1.380(5)
C21 C22 1.386(5)
C22 C23 1.387(6)
C22 H22 0.9300
C23 C24 1.357(8)
C23 H23 0.9300
C24 C25 1.354(8)
C24 H24 0.9300
C25 C26 1.405(6)
C25 H25 0.9300
C26 H26 0.9300
C27 C29 1.524(7)
C27 C30 1.529(7)
C27 C28 1.543(6)
C28 H28A 0.9600
C28 H28B 0.9600
C28 H28C 0.9600
C29 H29A 0.9600
C29 H29B 0.9600
C29 H29C 0.9600
C30 H30A 0.9600
C30 H30B 0.9600
C30 H30C 0.9600
C31 C33 1.525(8)
C31 C32 1.533(7)
C31 C34 1.536(7)
C32 H32A 0.9600
C32 H32B 0.9600
C32 H32C 0.9600
C33 H33A 0.9600
C33 H33B 0.9600
C33 H33C 0.9600
C34 H34A 0.9600
C34 H34B 0.9600
C34 H34C 0.9600
C35 C36 1.490(9)
C35 C38 1.528(8)
C35 C37 1.529(8)
C36 H36A 0.9600
C36 H36B 0.9600
C36 H36C 0.9600
C37 H37A 0.9600
C37 H37B 0.9600
C37 H37C 0.9600
C38 H38A 0.9600
C38 H38B 0.9600
C38 H38C 0.9600
